data_7063997
loop_
_publ_author_name
'Ou, Tao'
'Kong, Lingxu'
'Song, Changsen'
'Shang, Bingyan'
'Yang, Jingjing'
'Zuo, Jinxin'
'Di, Feifan'
'Yan, Maocai'
'Ding, Lin'
'Li, Ruiji'

_publ_section_title
;
 Synthesis and photochromic modulation of aromaticity in dinaphthylethene
 derivatives
;
_journal_issue 41
_journal_name_full 'New Journal of Chemistry'
_journal_page_first 17841
_journal_page_last 17848
_journal_paper_doi 10.1039/D5NJ03137K
_journal_volume 49
_journal_year 2025
_chemical_formula_moiety 'C30 H21 S'
_chemical_formula_sum 'C27 H21 Cl N3 S0.5'
_chemical_formula_weight 438.95
_space_group_crystal_system triclinic
_space_group_IT_number 2
_space_group_name_Hall '-P 1'
_space_group_name_H-M_alt 'P -1'
_atom_sites_solution_hydrogens geom
_atom_sites_solution_primary dual
_audit_creation_date 2025-05-17
_audit_creation_method
;
Olex2 1.5-ac6-020
(compiled 2024.02.14 svn.r2f8d729c for Rigaku Oxford Diffraction, GUI svn.r6966)
;
_audit_update_record
;
2025-08-03 deposited with the CCDC.	2025-09-04 downloaded from the CCDC.
;
_cell_angle_alpha 113.27(4)
_cell_angle_beta 102.05(4)
_cell_angle_gamma 107.42(3)
_cell_formula_units_Z 2
_cell_length_a 10.431(4)
_cell_length_b 11.026(4)
_cell_length_c 11.802(6)
_cell_measurement_reflns_used 2828
_cell_measurement_temperature 293(2)
_cell_measurement_theta_max 21.9330
_cell_measurement_theta_min 2.1940
_cell_volume 1103.8(11)
_computing_cell_refinement 'CrysAlisPro 1.171.43.141a (Rigaku OD, 2024)'
_computing_data_collection 'CrysAlisPro 1.171.43.141a (Rigaku OD, 2024)'
_computing_data_reduction 'CrysAlisPro 1.171.43.141a (Rigaku OD, 2024)'
_computing_molecular_graphics 'Olex2 1.5-ac6-020 (Dolomanov et al., 2009)'
_computing_publication_material 'Olex2 1.5-ac6-020 (Dolomanov et al., 2009)'
_computing_structure_refinement 'SHELXL 2018/3 (Sheldrick, 2015)'
_computing_structure_solution 'SHELXT 2018/2 (Sheldrick, 2018)'
_diffrn_ambient_temperature 293(2)
_diffrn_detector 'Hybrid Pixel Array Detector'
_diffrn_detector_area_resol_mean 10.0000
_diffrn_measured_fraction_theta_full 0.989
_diffrn_measured_fraction_theta_max 0.774
_diffrn_measurement_details
;
List of Runs (angles in degrees, time in seconds):

  # Type    Start    End  Width  t~exp~   \w     \q     \k     \f   Frames
#--------------------------------------------------------------------------
  1  \w     73.00  99.00   0.50   25.21    --   20.00  54.00 134.19   52
  2  \w    -74.00 -33.00   0.50   25.21    --   20.00  54.00  90.00   82
  3  \w    -24.00  56.00   0.50   25.21    --   20.00  54.00  90.00  160
  4  \w    -73.00   4.00   0.50   25.21    --   20.00  54.00   0.00  154
  5  \w     21.00  77.00   0.50   25.21    --   20.00  54.00   0.00  112
  6  \w    -72.00  59.00   0.50   25.21    --   20.00  54.00-150.00  262
  7  \w     75.00 101.00   0.50   25.21    --   20.00  54.00-150.00   52
  8  \w    -72.00 -44.00   0.50   25.21    --   20.00  54.00 -90.00   56
  9  \w     49.00  76.00   0.50   25.21    --   20.00  54.00 -90.00   54
 10  \w    -73.00  54.00   0.50   25.21    --   20.00  54.00-180.00  254
 11  \w     64.00  89.00   0.50   25.21    --   20.00  54.00-180.00   50
 12  \w    -66.00   7.00   0.50   25.21    --   20.00  54.00 -61.50  146
 13  \w     61.00  86.00   0.50   25.21    --   20.00  54.00 -61.50   50
 14  \w    -22.00  50.00   0.50   25.21    --   20.00  54.00  60.00  144
 15  \w    -67.00 -40.00   0.50   25.21    --   20.00  54.00 -30.00   54
 16  \w     -7.00  19.00   0.50   25.21    --   20.00  54.00 -30.00   52
 17  \w     82.00 107.00   0.50   25.21    --   20.00  54.00 -30.00   50
 18  \w    -13.00  12.00   0.50   25.21    --   20.00  54.00 120.00   50
 19  \w     49.00  76.00   0.50   25.21    --   20.00  54.00 120.00   54
 20  \w    -68.00  47.00   0.50   25.21    --   20.00  54.00 134.19  230
;
_diffrn_measurement_device 'two-circle diffractometer'
_diffrn_measurement_device_type 'XtaLAB Mini II'
_diffrn_measurement_method '\w scans'
_diffrn_orient_matrix_type 'CrysAlisPro convention (1999,Acta A55,543-557)'
_diffrn_orient_matrix_UB_11 -0.0243433000
_diffrn_orient_matrix_UB_12 -0.0765685000
_diffrn_orient_matrix_UB_13 -0.0378406000
_diffrn_orient_matrix_UB_21 -0.0478226000
_diffrn_orient_matrix_UB_22 -0.0012448000
_diffrn_orient_matrix_UB_23 -0.0533252000
_diffrn_orient_matrix_UB_31 0.0549600000
_diffrn_orient_matrix_UB_32 0.0109578000
_diffrn_orient_matrix_UB_33 -0.0263919000
_diffrn_radiation_monochromator graphite
_diffrn_radiation_probe x-ray
_diffrn_radiation_type 'Mo K\a'
_diffrn_radiation_wavelength 0.71073
_diffrn_reflns_av_R_equivalents 0.1070
_diffrn_reflns_av_unetI/netI 0.1091
_diffrn_reflns_Laue_measured_fraction_full 0.989
_diffrn_reflns_Laue_measured_fraction_max 0.774
_diffrn_reflns_limit_h_max 15
_diffrn_reflns_limit_h_min -14
_diffrn_reflns_limit_k_max 15
_diffrn_reflns_limit_k_min -15
_diffrn_reflns_limit_l_max 16
_diffrn_reflns_limit_l_min -15
_diffrn_reflns_number 15617
_diffrn_reflns_point_group_measured_fraction_full 0.989
_diffrn_reflns_point_group_measured_fraction_max 0.774
_diffrn_reflns_theta_full 25.242
_diffrn_reflns_theta_max 32.104
_diffrn_reflns_theta_min 2.025
_diffrn_source 'fine-focus sealed X-ray tube'
_diffrn_source_type 'Rigaku (Mo) X-ray Source'
_exptl_absorpt_coefficient_mu 0.240
_exptl_absorpt_correction_T_max 1.00000
_exptl_absorpt_correction_T_min 0.37018
_exptl_absorpt_correction_type multi-scan
_exptl_absorpt_process_details
;
CrysAlisPro 1.171.43.141a (Rigaku Oxford Diffraction, 2024)
Empirical absorption correction using spherical harmonics,
implemented in SCALE3 ABSPACK scaling algorithm.
;
_exptl_crystal_density_diffrn 1.321
_exptl_crystal_F_000 458
_refine_diff_density_max 1.172
_refine_diff_density_min -0.461
_refine_diff_density_rms 0.136
_refine_ls_extinction_method none
_refine_ls_goodness_of_fit_ref 1.349
_refine_ls_hydrogen_treatment constr
_refine_ls_matrix_type full
_refine_ls_number_parameters 282
_refine_ls_number_reflns 5988
_refine_ls_number_restraints 0
_refine_ls_restrained_S_all 1.349
_refine_ls_R_factor_all 0.2744
_refine_ls_R_factor_gt 0.1672
_refine_ls_shift/su_max 0.002
_refine_ls_shift/su_mean 0.000
_refine_ls_structure_factor_coef Fsqd
_refine_ls_weighting_details 'w=1/[\s^2^(Fo^2^)+(0.2000P)^2^] where P=(Fo^2^+2Fc^2^)/3'
_refine_ls_weighting_scheme calc
_refine_ls_wR_factor_gt 0.4112
_refine_ls_wR_factor_ref 0.4725
_reflns_Friedel_coverage 0.000
_reflns_number_gt 2653
_reflns_number_total 5988
_reflns_threshold_expression 'I > 2\s(I)'
_cod_data_source_file d5nj03137k2.cif
_cod_data_source_block ot4a__auto
_cod_depositor_comments 'Adding full bibliography for 7063994--7063997.cif.'
_cod_original_cell_volume 1103.9(9)
_cod_original_formula_sum 'C27 H21 Cl N3 S0.50'
_cod_database_code 7063997
_shelx_shelxl_version_number 2018/3
_shelx_space_group_comment
;
The symmetry employed for this shelxl refinement is uniquely defined
by the following loop, which should always be used as a source of
symmetry information in preference to the above space-group names.
They are only intended as comments.
;
_olex2_refinement_description
;
1. Fixed Uiso
 At 1.2 times of:
  All C(H) groups
 At 1.5 times of:
  All C(H,H,H) groups
2.a Aromatic/amide H refined with riding coordinates:
 C3(H3), C10(H10), C6(H6), C9(H9), C14(H14), C17(H17), C21(H21), C16(H16),
 C22(H22), C5(H5), C15(H15), C4(H4), C27(H27), C28(H28), C26(H26)
2.b Idealised Me refined as rotating group:
 C31(H31A,H31B,H31C), C30(H30A,H30B,H30C)
;
_olex2_submission_special_instructions 'No special instructions were received'
_oxdiff_exptl_absorpt_empirical_details
;
Empirical correction (ABSPACK) includes:
- Absorption correction using spherical harmonics
- Frame scaling
;
_oxdiff_exptl_absorpt_empirical_full_max 4.536
_oxdiff_exptl_absorpt_empirical_full_min 0.474

loop_
_space_group_symop_operation_xyz
'x, y, z'
'-x, -y, -z'

loop_
_atom_site_label
_atom_site_type_symbol
_atom_site_fract_x
_atom_site_fract_y
_atom_site_fract_z
_atom_site_U_iso_or_equiv
_atom_site_adp_type
_atom_site_occupancy
_atom_site_site_symmetry_order
_atom_site_calc_flag
_atom_site_refinement_flags_posn
_atom_site_refinement_flags_adp
_atom_site_refinement_flags_occupancy
_atom_site_disorder_assembly
_atom_site_disorder_group
S12 S 0.71705(17) 0.8740(2) 0.91426(18) 0.0758(7) Uani 1 1 d . . . . .
C2 C 0.4162(5) 0.5605(6) 0.8424(6) 0.0520(14) Uani 1 1 d . . . . .
C7 C 0.3300(6) 0.4842(6) 0.8949(6) 0.0556(16) Uani 1 1 d . . . . .
C13 C 0.7440(6) 0.9531(6) 0.8112(6) 0.0526(14) Uani 1 1 d . . . . .
C11 C 0.5291(5) 0.7924(5) 0.8332(5) 0.0470(13) Uani 1 1 d . . . . .
C1 C 0.4388(5) 0.7087(6) 0.8834(5) 0.0460(13) Uani 1 1 d . . . . .
C18 C 0.6125(6) 0.9163(6) 0.7205(6) 0.0588(15) Uani 1 1 d . . . . .
C8 C 0.2709(6) 0.5550(8) 0.9841(7) 0.0675(18) Uani 1 1 d . . . . .
C3 C 0.4747(7) 0.4887(7) 0.7537(6) 0.0627(16) Uani 1 1 d . . . . .
H3 H 0.527737 0.537602 0.718477 0.075 Uiso 1 1 calc R U . . .
C24 C 0.1094(7) 0.6525(7) 0.4765(6) 0.0633(18) Uani 1 1 d . . . . .
C10 C 0.3785(7) 0.7707(7) 0.9657(7) 0.0655(17) Uani 1 1 d . . . . .
H10 H 0.391700 0.866022 0.989863 0.079 Uiso 1 1 calc R U . . .
C19 C 0.4901(6) 0.8251(7) 0.7367(6) 0.0709(19) Uani 1 1 d . . . . .
C6 C 0.3112(7) 0.3366(8) 0.8523(8) 0.079(2) Uani 1 1 d . . . . .
H6 H 0.256598 0.283105 0.883415 0.095 Uiso 1 1 calc R U . . .
C9 C 0.2950(8) 0.6948(8) 1.0170(7) 0.0750(19) Uani 1 1 d . . . . .
H9 H 0.255679 0.741854 1.074667 0.090 Uiso 1 1 calc R U . . .
C14 C 0.8744(7) 1.0435(8) 0.8162(8) 0.079(2) Uani 1 1 d . . . . .
H14 H 0.962330 1.068475 0.878567 0.095 Uiso 1 1 calc R U . . .
C17 C 0.6100(8) 0.9698(8) 0.6323(7) 0.089(2) Uani 1 1 d . . . . .
H17 H 0.522191 0.947346 0.571548 0.107 Uiso 1 1 calc R U . . .
C29 C 0.2459(7) 0.6930(9) 0.5556(7) 0.085(3) Uani 1 1 d . . . . .
C21 C 0.2708(9) 0.8948(9) 0.7189(9) 0.082(2) Uani 1 1 d . . . . .
H21 H 0.327417 0.975294 0.802864 0.099 Uiso 1 1 calc R U . . .
C16 C 0.7416(9) 1.0586(8) 0.6350(8) 0.093(3) Uani 1 1 d . . . . .
H16 H 0.740611 1.092387 0.574179 0.111 Uiso 1 1 calc R U . . .
C31 C 0.1789(9) 0.4757(9) 1.0387(9) 0.097(3) Uani 1 1 d . . . . .
H31A H 0.093145 0.394940 0.966871 0.146 Uiso 1 1 calc R U . . .
H31B H 0.152070 0.541532 1.100163 0.146 Uiso 1 1 calc R U . . .
H31C H 0.233195 0.440475 1.083571 0.146 Uiso 1 1 calc R U . . .
C22 C 0.1412(7) 0.8879(8) 0.6646(8) 0.080(2) Uani 1 1 d . . . . .
H22 H 0.114046 0.961256 0.707527 0.095 Uiso 1 1 calc R U . . .
C5 C 0.3703(10) 0.2736(8) 0.7686(10) 0.099(3) Uani 1 1 d . . . . .
H5 H 0.355076 0.177483 0.742839 0.119 Uiso 1 1 calc R U . . .
C15 C 0.8700(8) 1.0949(8) 0.7269(9) 0.084(2) Uani 1 1 d . . . . .
H15 H 0.956024 1.155290 0.729333 0.101 Uiso 1 1 calc R U . . .
C4 C 0.4549(9) 0.3497(8) 0.7190(9) 0.089(2) Uani 1 1 d . . . . .
H4 H 0.496876 0.305005 0.662958 0.107 Uiso 1 1 calc R U . . .
C27 C 0.2145(10) 0.4584(10) 0.3695(9) 0.096(3) Uani 1 1 d . . . . .
H27 H 0.245255 0.387782 0.327515 0.115 Uiso 1 1 calc R U . . .
C28 C 0.3129(12) 0.5734(9) 0.4904(8) 0.101(3) Uani 1 1 d . . . . .
H28 H 0.404986 0.583565 0.530952 0.122 Uiso 1 1 calc R U . . .
C23 C 0.0438(10) 0.7616(13) 0.5358(12) 0.123(4) Uani 1 1 d . . . . .
C20 C 0.3359(9) 0.8018(11) 0.6710(9) 0.114(4) Uani 1 1 d . . . . .
C26 C 0.059(2) 0.4298(17) 0.2931(18) 0.200(9) Uani 1 1 d . . . . .
H26 H -0.002402 0.348068 0.211092 0.240 Uiso 1 1 calc R U . . .
C25 C 0.0253(17) 0.5313(14) 0.3558(10) 0.162(6) Uani 1 1 d . . . . .
C30 C -0.0891(13) 0.7552(15) 0.4806(13) 0.155(5) Uani 1 1 d . . . . .
H30A H -0.125740 0.694206 0.385915 0.233 Uiso 1 1 calc R U . . .
H30B H -0.079782 0.851567 0.501311 0.233 Uiso 1 1 calc R U . . .
H30C H -0.154852 0.715330 0.515989 0.233 Uiso 1 1 calc R U . . .

loop_
_atom_site_aniso_label
_atom_site_aniso_U_11
_atom_site_aniso_U_22
_atom_site_aniso_U_33
_atom_site_aniso_U_23
_atom_site_aniso_U_13
_atom_site_aniso_U_12
S12 0.0470(9) 0.0978(14) 0.0784(13) 0.0575(11) 0.0079(8) 0.0165(8)
C2 0.040(3) 0.054(3) 0.045(3) 0.024(3) 0.000(2) 0.012(2)
C7 0.039(3) 0.056(3) 0.059(4) 0.035(3) -0.001(3) 0.008(2)
C13 0.043(3) 0.054(3) 0.052(3) 0.024(3) 0.016(3) 0.015(2)
C11 0.042(3) 0.033(2) 0.043(3) 0.013(2) 0.003(2) 0.004(2)
C1 0.040(3) 0.045(3) 0.044(3) 0.021(2) 0.008(2) 0.013(2)
C18 0.052(3) 0.058(3) 0.045(3) 0.024(3) 0.009(3) 0.004(3)
C8 0.049(3) 0.086(5) 0.070(4) 0.053(4) 0.013(3) 0.019(3)
C3 0.063(4) 0.054(3) 0.058(4) 0.024(3) 0.018(3) 0.018(3)
C24 0.059(3) 0.065(4) 0.037(3) 0.029(3) 0.003(3) -0.004(3)
C10 0.069(4) 0.055(3) 0.067(4) 0.031(3) 0.023(3) 0.019(3)
C19 0.044(3) 0.076(4) 0.056(4) 0.039(3) -0.006(3) -0.011(3)
C6 0.059(4) 0.070(5) 0.091(6) 0.051(4) 0.004(4) 0.006(3)
C9 0.082(5) 0.084(5) 0.066(4) 0.041(4) 0.032(4) 0.035(4)
C14 0.044(3) 0.088(5) 0.096(6) 0.048(5) 0.020(3) 0.018(3)
C17 0.076(5) 0.095(5) 0.069(5) 0.050(4) 0.006(4) 0.003(4)
C29 0.059(4) 0.120(6) 0.068(4) 0.072(5) 0.010(3) -0.001(4)
C21 0.089(5) 0.082(5) 0.110(7) 0.062(5) 0.050(5) 0.050(4)
C16 0.089(5) 0.090(5) 0.083(5) 0.060(5) 0.022(4) 0.001(4)
C31 0.091(5) 0.118(6) 0.108(7) 0.085(6) 0.041(5) 0.032(5)
C22 0.050(3) 0.071(4) 0.091(5) 0.033(4) 0.003(4) 0.018(3)
C5 0.099(6) 0.054(4) 0.120(7) 0.040(5) 0.018(6) 0.023(4)
C15 0.071(5) 0.084(5) 0.106(6) 0.056(5) 0.047(5) 0.022(4)
C4 0.084(5) 0.069(5) 0.103(6) 0.037(4) 0.034(5) 0.027(4)
C27 0.079(5) 0.093(6) 0.083(6) 0.031(5) 0.029(5) 0.014(4)
C28 0.142(8) 0.083(5) 0.073(5) 0.043(5) 0.052(6) 0.026(5)
C23 0.081(6) 0.183(10) 0.160(10) 0.145(9) 0.049(7) 0.037(7)
C20 0.077(5) 0.140(8) 0.083(6) 0.083(6) -0.014(4) -0.017(5)
C26 0.38(3) 0.149(12) 0.191(16) 0.112(12) 0.240(19) 0.125(15)
C25 0.216(14) 0.125(9) 0.073(7) 0.055(7) 0.051(8) -0.023(9)
C30 0.113(8) 0.203(12) 0.138(10) 0.106(10) 0.015(7) 0.043(8)

loop_
_atom_type_symbol
_atom_type_description
_atom_type_scat_dispersion_real
_atom_type_scat_dispersion_imag
_atom_type_scat_source
C C 0.0033 0.0016 'International Tables Vol C Tables 4.2.6.8 and 6.1.1.4'
H H 0.0000 0.0000 'International Tables Vol C Tables 4.2.6.8 and 6.1.1.4'
Cl Cl 0.1484 0.1585 'International Tables Vol C Tables 4.2.6.8 and 6.1.1.4'
N N 0.0061 0.0033 'International Tables Vol C Tables 4.2.6.8 and 6.1.1.4'
S S 0.1246 0.1234 'International Tables Vol C Tables 4.2.6.8 and 6.1.1.4'

loop_
_geom_angle_atom_site_label_1
_geom_angle_atom_site_label_2
_geom_angle_atom_site_label_3
_geom_angle
_geom_angle_site_symmetry_1
_geom_angle_site_symmetry_3
_geom_angle_publ_flag
C11 S12 C13 92.4(3) . . ?
C1 C2 C7 117.8(6) . . ?
C3 C2 C7 119.9(5) . . ?
C3 C2 C1 122.3(5) . . ?
C8 C7 C2 120.5(5) . . ?
C8 C7 C6 123.5(6) . . ?
C6 C7 C2 116.0(6) . . ?
C18 C13 S12 110.1(4) . . ?
C18 C13 C14 121.5(6) . . ?
C14 C13 S12 128.4(5) . . ?
C1 C11 S12 118.2(4) . . ?
C19 C11 S12 111.1(4) . . ?
C19 C11 C1 130.6(5) . . ?
C2 C1 C11 119.6(5) . . ?
C10 C1 C2 119.8(5) . . ?
C10 C1 C11 120.6(5) . . ?
C13 C18 C19 112.0(5) . . ?
C13 C18 C17 119.1(5) . . ?
C17 C18 C19 128.9(6) . . ?
C7 C8 C31 121.1(6) . . ?
C9 C8 C7 118.5(6) . . ?
C9 C8 C31 120.4(7) . . ?
C4 C3 C2 121.2(7) . . ?
C29 C24 C23 113.6(7) . . ?
C29 C24 C25 128.6(11) . . ?
C25 C24 C23 117.8(10) . . ?
C1 C10 C9 121.7(6) . . ?
C11 C19 C18 114.3(5) . . ?
C11 C19 C20 123.5(6) . . ?
C18 C19 C20 120.8(5) . . ?
C5 C6 C7 121.8(7) . . ?
C8 C9 C10 121.7(7) . . ?
C15 C14 C13 118.7(6) . . ?
C18 C17 C16 119.7(7) . . ?
C24 C29 C28 112.6(7) . . ?
C20 C29 C24 134.9(10) . . ?
C20 C29 C28 112.5(8) . . ?
C22 C21 C20 130.9(9) . . ?
C15 C16 C17 120.0(7) . . ?
C21 C22 C23 117.8(8) . . ?
C6 C5 C4 121.6(7) . . ?
C16 C15 C14 121.0(6) . . ?
C3 C4 C5 119.5(8) . . ?
C28 C27 C26 128.9(11) . . ?
C27 C28 C29 111.2(9) . . ?
C22 C23 C24 114.0(7) . . ?
C30 C23 C24 128.5(11) . . ?
C30 C23 C22 117.4(11) . . ?
C29 C20 C19 124.1(11) . . ?
C29 C20 C21 108.8(9) . . ?
C21 C20 C19 127.0(8) . . ?
C25 C26 C27 111.9(17) . . ?
C26 C25 C24 126.8(19) . . ?

loop_
_geom_bond_atom_site_label_1
_geom_bond_atom_site_label_2
_geom_bond_distance
_geom_bond_site_symmetry_2
_geom_bond_publ_flag
S12 C13 1.776(6) . ?
S12 C11 1.746(5) . ?
C2 C7 1.446(8) . ?
C2 C1 1.434(8) . ?
C2 C3 1.414(8) . ?
C7 C8 1.417(9) . ?
C7 C6 1.435(10) . ?
C13 C18 1.380(8) . ?
C13 C14 1.398(8) . ?
C11 C1 1.494(7) . ?
C11 C19 1.345(8) . ?
C1 C10 1.340(8) . ?
C18 C19 1.471(8) . ?
C18 C17 1.383(9) . ?
C8 C9 1.358(10) . ?
C8 C31 1.517(9) . ?
C3 C4 1.355(9) . ?
C24 C29 1.354(9) . ?
C24 C23 1.560(13) . ?
C24 C25 1.362(12) . ?
C10 C9 1.418(9) . ?
C19 C20 1.527(11) . ?
C6 C5 1.344(11) . ?
C14 C15 1.380(10) . ?
C17 C16 1.413(10) . ?
C29 C28 1.672(13) . ?
C29 C20 1.295(11) . ?
C21 C22 1.335(10) . ?
C21 C20 1.397(13) . ?
C16 C15 1.364(11) . ?
C22 C23 1.455(13) . ?
C5 C4 1.409(12) . ?
C27 C28 1.370(12) . ?
C27 C26 1.55(2) . ?
C23 C30 1.371(14) . ?
C26 C25 1.270(18) . ?
